data_4348853
loop_
_publ_author_name
'Chiarella, Gina M.'
'Feng, Chao'
'Murillo, Carlos A.'
'Zhao, Qinliang'

_publ_section_title
;
 Exploring the Intricacies of Weak Interactions in Metal-Metal Bonds Using
 an Unsymmetrical Carbonyl Precursor and a Triple-Bonded W2(6+)
 Paddlewheel.
;
_journal_issue 18
_journal_name_full 'Inorganic chemistry'
_journal_page_first 9471
_journal_page_last 9481
_journal_paper_doi 10.1021/acs.inorgchem.6b01728
_journal_volume 55
_journal_year 2016
_chemical_formula_moiety 'C44.73 H76.7 N12 O2 W2, 3.3(H)'
_chemical_formula_sum 'C46 H80 N12 O2 W2'
_chemical_formula_weight 1200.92
_space_group_crystal_system monoclinic
_space_group_IT_number 14
_space_group_name_Hall '-P 2ybc'
_space_group_name_H-M_alt 'P 1 21/c 1'
_atom_sites_solution_hydrogens geom
_atom_sites_solution_primary direct
_atom_sites_solution_secondary difmap
_audit_creation_date 2014-01-15
_audit_creation_method
;
Olex2 1.2
(compiled 2013.12.10 svn.r2850 for OlexSys, GUI svn.r4736)
;
_cell_angle_alpha 90.00
_cell_angle_beta 98.688(6)
_cell_angle_gamma 90.00
_cell_formula_units_Z 2
_cell_length_a 9.773(4)
_cell_length_b 18.025(8)
_cell_length_c 14.571(6)
_cell_measurement_reflns_used 6520
_cell_measurement_temperature 213(2)
_cell_measurement_theta_max 27.57
_cell_measurement_theta_min 2.39
_cell_volume 2537.4(19)
_computing_cell_refinement 'SMART (Bruker, 2001)'
_computing_data_collection 'SMART (Bruker, 2001)'
_computing_data_reduction 'SMART (Bruker, 2001)'
_computing_molecular_graphics 'Olex2 (Dolomanov et al., 2009)'
_computing_publication_material 'Olex2 (Dolomanov et al., 2009)'
_computing_structure_refinement 'SHELXL-97 (Sheldrick, 1997)'
_computing_structure_solution 'SHELXS-97 (Sheldrick, 1990)'
_diffrn_ambient_temperature 213(2)
_diffrn_measured_fraction_theta_full 0.984
_diffrn_measured_fraction_theta_max 0.984
_diffrn_measurement_device_type 'Bruker SMART 1K CCD area-detector'
_diffrn_measurement_method 'phi and omega scans'
_diffrn_radiation_monochromator graphite
_diffrn_radiation_type MoK\a
_diffrn_radiation_wavelength 0.71073
_diffrn_reflns_av_R_equivalents 0.0463
_diffrn_reflns_av_unetI/netI 0.0425
_diffrn_reflns_limit_h_max 12
_diffrn_reflns_limit_h_min -12
_diffrn_reflns_limit_k_max 22
_diffrn_reflns_limit_k_min -22
_diffrn_reflns_limit_l_max 17
_diffrn_reflns_limit_l_min -17
_diffrn_reflns_number 15274
_diffrn_reflns_theta_full 26.04
_diffrn_reflns_theta_max 26.04
_diffrn_reflns_theta_min 2.26
_diffrn_source 'fine-focus sealed tube'
_diffrn_standards_decay_% 0
_diffrn_standards_interval_count 0
_diffrn_standards_interval_time 0
_diffrn_standards_number 0
_exptl_absorpt_coefficient_mu 4.578
_exptl_absorpt_correction_T_max 0.5467
_exptl_absorpt_correction_T_min 0.4612
_exptl_absorpt_correction_type multi-scan
_exptl_absorpt_process_details 'SADABS; Sheldrick, 2004'
_exptl_crystal_colour green
_exptl_crystal_density_diffrn 1.572
_exptl_crystal_density_method 'not measured'
_exptl_crystal_description block
_exptl_crystal_F_000 1208
_exptl_crystal_size_max 0.2
_exptl_crystal_size_mid 0.2
_exptl_crystal_size_min 0.15
_refine_diff_density_max 1.674
_refine_diff_density_min -0.858
_refine_diff_density_rms 0.139
_refine_ls_extinction_method none
_refine_ls_goodness_of_fit_ref 1.044
_refine_ls_hydrogen_treatment constr
_refine_ls_matrix_type full
_refine_ls_number_parameters 303
_refine_ls_number_reflns 4911
_refine_ls_number_restraints 29
_refine_ls_restrained_S_all 1.076
_refine_ls_R_factor_all 0.0440
_refine_ls_R_factor_gt 0.0320
_refine_ls_shift/su_max 0.002
_refine_ls_shift/su_mean 0.000
_refine_ls_structure_factor_coef Fsqd
_refine_ls_weighting_details 'calc w=1/[\s^2^(Fo^2^)+(0.0394P)^2^+2.7991P] where P=(Fo^2^+2Fc^2^)/3'
_refine_ls_weighting_scheme calc
_refine_ls_wR_factor_gt 0.0733
_refine_ls_wR_factor_ref 0.0795
_reflns_number_gt 4000
_reflns_number_total 4911
_reflns_threshold_expression >2sigma(I)
_cod_data_source_file ic6b01728_si_001.cif
_cod_data_source_block W2_CO_2_TMhpp2_TMhpp2
_cod_original_cell_volume 2537.2(19)
_cod_database_code 4348853
_olex2_refinement_description
;
1. Others
 Fixed Uiso: H2A(0.044) H2B(0.044) H4A(0.064) H4B(0.064) H5A(0.066) H5B(0.066)
 H7A(0.044) H7B(0.044) H8A(0.08) H8B(0.08) H8C(0.08) H9A(0.103) H9B(0.103)
 H9C(0.103) H10A(0.1) H10B(0.1) H10C(0.1) H11A(0.111) H11B(0.111) H11C(0.111)
 H13A(0.048) H13B(0.048) H15A(0.07) H15B(0.07) H16A(0.081) H16B(0.081)
 H19A(0.095) H19B(0.095) H19C(0.095) H20A(0.102) H20B(0.102) H20C(0.102)
 H21A(0.133) H21B(0.133) H21C(0.133) H15C(0.07) H15D(0.07) H16C(0.081)
 H16D(0.081) H19D(0.095) H19E(0.095) H19F(0.095) H20D(0.102) H20E(0.102)
 H20F(0.102) H21D(0.133) H21E(0.133) H21F(0.133) H18A(0.057) H18B(0.057)
 H22A(0.152) H22B(0.152) H22C(0.152)
 Fixed X: H2A(0.7977) H2B(0.7871) H4A(0.5546) H4B(0.4552) H5A(0.4871)
 H5B(0.5431) H7A(0.7924) H7B(0.6573) H8A(0.5833) H8B(0.4518) H8C(0.5898)
 H9A(0.577) H9B(0.5882) H9C(0.449) H10A(0.8296) H10B(0.8432) H10C(0.7373)
 H11A(0.545) H11B(0.6479) H11C(0.5131) H13A(1.2249) H13B(1.0788) H15A(1.0664)
 H15B(0.971) H16A(0.812) H16B(0.9314) H19A(1.2778) H19B(1.3795) H19C(1.3049)
 H20A(1.2264) H20B(1.299) H20C(1.141) H21A(1.0542) H21B(1.0335) H21C(1.1099)
 H15C(1.2147) H15D(1.1394) H16C(0.9974) H16D(1.0866) H19D(1.0632) H19E(1.0876)
 H19F(0.9722) H20D(1.3787) H20E(1.3015) H20F(1.2804) H21D(0.8328) H21E(0.7008)
 H21F(0.7607) H18A(0.7681) H18B(0.8928) H22A(0.6958) H22B(0.8071) H22C(0.8121)
 Fixed Y: H2A(0.8299) H2B(0.7966) H4A(0.8035) H4B(0.8681) H5A(0.952)
 H5B(0.8763) H7A(1.0557) H7B(1.0567) H8A(0.8962) H8B(0.9065) H8C(0.9506)
 H9A(0.762) H9B(0.7269) H9C(0.7657) H10A(0.8904) H10B(0.9436) H10C(0.8765)
 H11A(0.9616) H11B(1.0301) H11C(1.0313) H13A(0.7941) H13B(0.7552) H15A(0.6966)
 H15B(0.7026) H16A(0.7913) H16B(0.7787) H19A(0.8186) H19B(0.7606) H19C(0.741)
 H20A(0.6227) H20B(0.6573) H20C(0.6342) H21A(0.8812) H21B(0.9622) H21C(0.9009)
 H15C(0.7986) H15D(0.7235) H16C(0.797) H16D(0.8647) H19D(0.6344) H19E(0.6455)
 H19F(0.6922) H20D(0.7046) H20E(0.6654) H20F(0.6359) H21D(0.7755) H21E(0.8274)
 H21F(0.7894) H18A(0.9421) H18B(0.9897) H22A(0.8977) H22B(0.9556) H22C(0.8724)
 Fixed Z: H2A(0.0888) H2B(-0.0126) H4A(-0.1205) H4B(-0.0979) H5A(-0.2253) H5B(-
 0.2605) H7A(-0.2432) H7B(-0.1952) H8A(0.1345) H8B(0.0575) H8C(0.0499)
 H9A(0.112) H9B(0.0137) H9C(0.0312) H10A(-0.252) H10B(-0.3367) H10C(-0.3496)
 H11A(-0.4076) H11B(-0.3963) H11C(-0.348) H13A(0.0797) H13B(0.0546) H15A(0.291)
 H15B(0.1929) H16A(0.2926) H16B(0.3775) H19A(0.2639) H19B(0.2281) H19C(0.3142)
 H20A(0.2149) H20B(0.1347) H20C(0.1146) H21A(0.4699) H21B(0.4276) H21C(0.3762)
 H15C(0.3023) H15D(0.3227) H16C(0.3989) H16D(0.3714) H19D(0.2062) H19E(0.1021)
 H19F(0.1416) H20D(0.2158) H20E(0.1252) H20F(0.2246) H21D(0.2924) H21E(0.2855)
 H21F(0.3812) H18A(0.2456) H18B(0.297) H22A(0.3952) H22B(0.4417) H22C(0.4769)
;

loop_
_space_group_symop_id
_space_group_symop_operation_xyz
1 'x, y, z'
2 '-x, y+1/2, -z+1/2'
3 '-x, -y, -z'
4 'x, -y-1/2, z-1/2'

loop_
_atom_site_label
_atom_site_type_symbol
_atom_site_fract_x
_atom_site_fract_y
_atom_site_fract_z
_atom_site_U_iso_or_equiv
_atom_site_adp_type
_atom_site_occupancy
_atom_site_symmetry_multiplicity
_atom_site_calc_flag
_atom_site_refinement_flags
_atom_site_disorder_assembly
_atom_site_disorder_group
W1 W 0.998973(18) 0.958366(11) 0.066223(12) 0.02247(8) Uani 1 1 d . . .
N1 N 0.8181(4) 0.9070(2) -0.0081(3) 0.0271(9) Uani 1 1 d . . .
N2 N 0.8099(4) 0.9936(2) -0.1272(3) 0.0283(10) Uani 1 1 d . . .
N3 N 0.6334(4) 0.9045(3) -0.1324(3) 0.0402(12) Uani 1 1 d . . .
N4 N 1.0718(4) 0.8501(2) 0.1219(3) 0.0302(10) Uani 1 1 d . . .
N5 N 0.9466(5) 0.9231(3) 0.1992(3) 0.0355(11) Uani 1 1 d . . .
N6 N 1.0022(5) 0.8027(3) 0.2589(3) 0.0546(15) Uani 1 1 d D . .
C1 C 0.7546(5) 0.9354(3) -0.0886(3) 0.0303(12) Uani 1 1 d . . .
C2 C 0.7596(5) 0.8384(3) 0.0235(4) 0.0369(13) Uani 1 1 d . . .
H2A H 0.7977 0.8299 0.0888 0.044 Uiso 1 1 calc R . .
H2B H 0.7871 0.7966 -0.0126 0.044 Uiso 1 1 calc R . .
C3 C 0.6013(5) 0.8410(4) 0.0135(4) 0.0424(14) Uani 1 1 d . . .
C4 C 0.5518(6) 0.8514(4) -0.0892(5) 0.0531(18) Uani 1 1 d . . .
H4A H 0.5546 0.8035 -0.1205 0.064 Uiso 1 1 calc R . .
H4B H 0.4552 0.8681 -0.0979 0.064 Uiso 1 1 calc R . .
C5 C 0.5707(6) 0.9223(4) -0.2271(4) 0.0552(18) Uani 1 1 d . . .
H5A H 0.4871 0.9520 -0.2253 0.066 Uiso 1 1 calc R . .
H5B H 0.5431 0.8763 -0.2605 0.066 Uiso 1 1 calc R . .
C6 C 0.6670(6) 0.9644(4) -0.2785(4) 0.0436(15) Uani 1 1 d . . .
C7 C 0.7310(6) 1.0248(3) -0.2119(4) 0.0370(14) Uani 1 1 d . . .
H7A H 0.7924 1.0557 -0.2432 0.044 Uiso 1 1 calc R . .
H7B H 0.6573 1.0567 -0.1952 0.044 Uiso 1 1 calc R . .
C8 C 0.5521(7) 0.9043(4) 0.0688(4) 0.0532(17) Uani 1 1 d . . .
H8A H 0.5833 0.8962 0.1345 0.080 Uiso 1 1 calc R . .
H8B H 0.4518 0.9065 0.0575 0.080 Uiso 1 1 calc R . .
H8C H 0.5898 0.9506 0.0499 0.080 Uiso 1 1 calc R . .
C9 C 0.5491(7) 0.7672(4) 0.0455(6) 0.069(2) Uani 1 1 d . . .
H9A H 0.5770 0.7620 0.1120 0.103 Uiso 1 1 calc R . .
H9B H 0.5882 0.7269 0.0137 0.103 Uiso 1 1 calc R . .
H9C H 0.4490 0.7657 0.0312 0.103 Uiso 1 1 calc R . .
C10 C 0.7796(8) 0.9141(4) -0.3068(4) 0.067(2) Uani 1 1 d . . .
H10A H 0.8296 0.8904 -0.2520 0.100 Uiso 1 1 calc R . .
H10B H 0.8432 0.9436 -0.3367 0.100 Uiso 1 1 calc R . .
H10C H 0.7373 0.8765 -0.3496 0.100 Uiso 1 1 calc R . .
C11 C 0.5858(8) 1.0001(5) -0.3656(5) 0.074(2) Uani 1 1 d . . .
H11A H 0.5450 0.9616 -0.4076 0.111 Uiso 1 1 calc R . .
H11B H 0.6479 1.0301 -0.3963 0.111 Uiso 1 1 calc R . .
H11C H 0.5131 1.0313 -0.3480 0.111 Uiso 1 1 calc R . .
C12 C 1.0075(5) 0.8565(3) 0.1946(3) 0.0370(13) Uani 1 1 d . A .
C13 C 1.1387(6) 0.7823(3) 0.1033(4) 0.0397(13) Uani 1 1 d . A .
H13A H 1.2249 0.7941 0.0797 0.048 Uiso 1 1 calc R . .
H13B H 1.0788 0.7552 0.0546 0.048 Uiso 1 1 calc R . .
C14 C 1.1719(6) 0.7323(3) 0.1883(4) 0.0474(16) Uani 1 1 d D . .
C15 C 1.0460(8) 0.7267(5) 0.2346(6) 0.059(2) Uani 0.873(6) 1 d PD A 1
H15A H 1.0664 0.6966 0.2910 0.070 Uiso 0.873(6) 1 calc PR A 1
H15B H 0.9710 0.7026 0.1929 0.070 Uiso 0.873(6) 1 calc PR A 1
C16 C 0.9018(9) 0.8098(5) 0.3230(6) 0.068(3) Uani 0.873(6) 1 d PD A 1
H16A H 0.8120 0.7913 0.2926 0.081 Uiso 0.873(6) 1 calc PR A 1
H16B H 0.9314 0.7787 0.3775 0.081 Uiso 0.873(6) 1 calc PR A 1
C19 C 1.2951(7) 0.7663(5) 0.2549(6) 0.063(2) Uani 0.873(6) 1 d PD A 1
H19A H 1.2778 0.8186 0.2639 0.095 Uiso 0.873(6) 1 calc PR A 1
H19B H 1.3795 0.7606 0.2281 0.095 Uiso 0.873(6) 1 calc PR A 1
H19C H 1.3049 0.7410 0.3142 0.095 Uiso 0.873(6) 1 calc PR A 1
C20 C 1.2134(9) 0.6545(5) 0.1606(6) 0.068(3) Uani 0.873(6) 1 d PD A 1
H20A H 1.2264 0.6227 0.2149 0.102 Uiso 0.873(6) 1 calc PR A 1
H20B H 1.2990 0.6573 0.1347 0.102 Uiso 0.873(6) 1 calc PR A 1
H20C H 1.1410 0.6342 0.1146 0.102 Uiso 0.873(6) 1 calc PR A 1
C21 C 1.0365(10) 0.9098(7) 0.4129(5) 0.089(3) Uani 0.873(6) 1 d PD A 1
H21A H 1.0542 0.8812 0.4699 0.133 Uiso 0.873(6) 1 calc PR A 1
H21B H 1.0335 0.9622 0.4276 0.133 Uiso 0.873(6) 1 calc PR A 1
H21C H 1.1099 0.9009 0.3762 0.133 Uiso 0.873(6) 1 calc PR A 1
C15A C 1.142(3) 0.763(3) 0.2773(17) 0.059(2) Uani 0.127(6) 1 d PD A 2
H15C H 1.2147 0.7986 0.3023 0.070 Uiso 0.127(6) 1 calc PR A 2
H15D H 1.1394 0.7235 0.3227 0.070 Uiso 0.127(6) 1 calc PR A 2
C16A C 1.001(3) 0.836(2) 0.3532(17) 0.068(3) Uani 0.127(6) 1 d PD A 2
H16C H 0.9974 0.7970 0.3989 0.081 Uiso 0.127(6) 1 calc PR A 2
H16D H 1.0866 0.8647 0.3714 0.081 Uiso 0.127(6) 1 calc PR A 2
C19A C 1.0635(16) 0.6702(10) 0.1565(18) 0.063(2) Uani 0.127(6) 1 d PD A 2
H19D H 1.0632 0.6344 0.2062 0.095 Uiso 0.127(6) 1 calc PR A 2
H19E H 1.0876 0.6455 0.1021 0.095 Uiso 0.127(6) 1 calc PR A 2
H19F H 0.9722 0.6922 0.1416 0.095 Uiso 0.127(6) 1 calc PR A 2
C20A C 1.2942(17) 0.6798(17) 0.188(5) 0.068(3) Uani 0.127(6) 1 d PD A 2
H20D H 1.3787 0.7046 0.2158 0.102 Uiso 0.127(6) 1 calc PR A 2
H20E H 1.3015 0.6654 0.1252 0.102 Uiso 0.127(6) 1 calc PR A 2
H20F H 1.2804 0.6359 0.2246 0.102 Uiso 0.127(6) 1 calc PR A 2
C21A C 0.785(2) 0.8116(9) 0.3251(11) 0.089(3) Uani 0.127(6) 1 d PD A 2
H21D H 0.8328 0.7755 0.2924 0.133 Uiso 0.127(6) 1 calc PR A 2
H21E H 0.7008 0.8274 0.2855 0.133 Uiso 0.127(6) 1 calc PR A 2
H21F H 0.7607 0.7894 0.3812 0.133 Uiso 0.127(6) 1 calc PR A 2
C17 C 0.8856(8) 0.8841(5) 0.3526(4) 0.071(2) Uani 1 1 d D . .
C18 C 0.8663(7) 0.9403(4) 0.2722(4) 0.0474(16) Uani 1 1 d . A .
H18A H 0.7681 0.9421 0.2456 0.057 Uiso 1 1 calc R . .
H18B H 0.8928 0.9897 0.2970 0.057 Uiso 1 1 calc R . .
C22 C 0.7916(10) 0.9043(6) 0.4230(6) 0.101(3) Uani 1 1 d U A .
H22A H 0.6958 0.8977 0.3952 0.152 Uiso 1 1 calc R . .
H22B H 0.8071 0.9556 0.4417 0.152 Uiso 1 1 calc R . .
H22C H 0.8121 0.8724 0.4769 0.152 Uiso 1 1 calc R . .
C23 C 0.9007(5) 1.0532(3) 0.0651(3) 0.0254(11) Uani 1 1 d . . .
O1 O 0.8337(4) 1.1050(2) 0.0815(3) 0.0448(10) Uani 1 1 d . . .

loop_
_atom_site_aniso_label
_atom_site_aniso_U_11
_atom_site_aniso_U_22
_atom_site_aniso_U_33
_atom_site_aniso_U_23
_atom_site_aniso_U_13
_atom_site_aniso_U_12
W1 0.02523(11) 0.02278(13) 0.01882(11) 0.00285(8) 0.00149(7) 0.00053(9)
N1 0.027(2) 0.019(2) 0.036(2) 0.0016(19) 0.0034(17) 0.0002(18)
N2 0.031(2) 0.024(3) 0.027(2) 0.0022(19) -0.0038(17) 0.0027(19)
N3 0.030(2) 0.042(3) 0.045(3) -0.004(2) -0.0076(19) -0.011(2)
N4 0.034(2) 0.026(3) 0.030(2) 0.0072(19) 0.0038(17) 0.0016(19)
N5 0.046(3) 0.035(3) 0.028(2) 0.008(2) 0.0145(19) 0.008(2)
N6 0.068(4) 0.050(4) 0.050(3) 0.027(3) 0.020(3) 0.015(3)
C1 0.026(2) 0.032(3) 0.031(3) -0.002(2) 0.001(2) 0.004(2)
C2 0.027(3) 0.029(3) 0.055(4) 0.004(3) 0.009(2) -0.002(2)
C3 0.030(3) 0.035(4) 0.064(4) 0.002(3) 0.013(3) -0.008(3)
C4 0.032(3) 0.058(5) 0.068(4) -0.008(4) 0.004(3) -0.011(3)
C5 0.050(4) 0.064(5) 0.044(4) -0.007(3) -0.017(3) -0.005(3)
C6 0.049(3) 0.045(4) 0.031(3) -0.010(3) -0.012(2) 0.003(3)
C7 0.035(3) 0.039(4) 0.033(3) -0.001(3) -0.006(2) 0.007(2)
C8 0.049(3) 0.048(4) 0.067(4) 0.000(3) 0.023(3) 0.007(3)
C9 0.045(4) 0.063(5) 0.104(6) 0.012(5) 0.026(4) -0.021(4)
C10 0.089(5) 0.062(5) 0.046(4) -0.028(4) -0.005(4) 0.014(4)
C11 0.074(5) 0.098(7) 0.039(4) 0.003(4) -0.028(3) -0.004(5)
C12 0.042(3) 0.041(4) 0.027(3) 0.015(3) 0.002(2) 0.006(3)
C13 0.048(3) 0.029(3) 0.041(3) 0.004(3) 0.006(2) 0.006(3)
C14 0.050(3) 0.032(4) 0.056(4) 0.015(3) -0.005(3) 0.010(3)
C15 0.063(5) 0.046(5) 0.063(5) 0.026(4) -0.005(4) 0.002(4)
C16 0.074(6) 0.085(7) 0.050(5) 0.032(5) 0.030(4) 0.004(5)
C19 0.050(4) 0.061(6) 0.071(5) 0.018(5) -0.019(4) 0.007(4)
C20 0.079(6) 0.039(5) 0.080(6) 0.013(4) -0.009(5) 0.023(5)
C21 0.107(7) 0.113(10) 0.042(5) 0.017(5) -0.005(5) -0.014(7)
C15A 0.063(5) 0.046(5) 0.063(5) 0.026(4) -0.005(4) 0.002(4)
C16A 0.074(6) 0.085(7) 0.050(5) 0.032(5) 0.030(4) 0.004(5)
C19A 0.050(4) 0.061(6) 0.071(5) 0.018(5) -0.019(4) 0.007(4)
C20A 0.079(6) 0.039(5) 0.080(6) 0.013(4) -0.009(5) 0.023(5)
C21A 0.107(7) 0.113(10) 0.042(5) 0.017(5) -0.005(5) -0.014(7)
C17 0.096(6) 0.084(6) 0.038(4) 0.022(4) 0.034(4) 0.019(5)
C18 0.061(4) 0.055(4) 0.031(3) 0.004(3) 0.021(3) 0.005(3)
C22 0.128(7) 0.126(9) 0.062(5) 0.020(5) 0.056(5) 0.011(7)
C23 0.028(2) 0.030(3) 0.018(2) -0.005(2) 0.0021(18) -0.002(2)
O1 0.050(2) 0.043(3) 0.042(2) 0.001(2) 0.0109(18) 0.011(2)

loop_
_atom_type_symbol
_atom_type_description
_atom_type_scat_dispersion_real
_atom_type_scat_dispersion_imag
_atom_type_scat_source
C C 0.0033 0.0016 'International Tables Vol C Tables 4.2.6.8 and 6.1.1.4'
H H 0.0000 0.0000 'International Tables Vol C Tables 4.2.6.8 and 6.1.1.4'
N N 0.0061 0.0033 'International Tables Vol C Tables 4.2.6.8 and 6.1.1.4'
O O 0.0106 0.0060 'International Tables Vol C Tables 4.2.6.8 and 6.1.1.4'
W W -0.8490 6.8722 'International Tables Vol C Tables 4.2.6.8 and 6.1.1.4'

loop_
_geom_angle_atom_site_label_1
_geom_angle_atom_site_label_2
_geom_angle_atom_site_label_3
_geom_angle
_geom_angle_site_symmetry_1
_geom_angle_site_symmetry_3
W1 W1 C12 172.79(12) 3_775 .
N1 W1 W1 88.33(11) . 3_775
N1 W1 N4 89.97(15) . .
N1 W1 N5 92.11(17) . .
N1 W1 C12 89.59(16) . .
N1 W1 C23 87.87(16) . 3_775
N2 W1 W1 88.20(11) 3_775 3_775
N2 W1 N1 173.58(16) 3_775 .
N2 W1 N4 89.54(16) 3_775 .
N2 W1 N5 93.26(17) 3_775 .
N2 W1 C12 93.20(16) 3_775 .
N2 W1 C23 85.78(16) 3_775 3_775
N4 W1 W1 142.90(11) . 3_775
N4 W1 C12 30.16(16) . .
N4 W1 C23 94.13(17) . 3_775
N5 W1 W1 156.04(13) . 3_775
N5 W1 N4 61.06(17) . .
N5 W1 C12 30.97(17) . .
N5 W1 C23 155.19(19) . 3_775
C23 W1 W1 48.77(13) 3_775 3_775
C23 W1 W1 61.36(14) . 3_775
C23 W1 N1 90.40(17) . .
C23 W1 N2 92.67(17) . 3_775
C23 W1 N4 155.73(18) . .
C23 W1 N5 94.68(19) . .
C23 W1 C12 124.25(18) 3_775 .
C23 W1 C12 125.58(19) . .
C23 W1 C23 110.13(16) . 3_775
C1 N1 W1 121.0(3) . .
C1 N1 C2 116.4(4) . .
C2 N1 W1 122.6(3) . .
C1 N2 W1 121.8(3) . 3_775
C1 N2 C7 117.4(4) . .
C7 N2 W1 120.8(4) . 3_775
C1 N3 C4 123.9(5) . .
C1 N3 C5 124.0(5) . .
C4 N3 C5 112.2(5) . .
C12 N4 W1 93.0(3) . .
C12 N4 C13 120.9(5) . .
C13 N4 W1 145.4(3) . .
C12 N5 W1 92.9(3) . .
C12 N5 C18 121.4(5) . .
C18 N5 W1 145.0(4) . .
C12 N6 C15 116.7(5) . .
C12 N6 C16 118.7(6) . .
C12 N6 C15A 109.0(19) . .
C12 N6 C16A 110.4(19) . .
C15 N6 C15A 48.3(17) . .
C15 N6 C16A 129.0(15) . .
C16 N6 C15 118.4(6) . .
C16 N6 C15A 126.8(14) . .
C16A N6 C15A 99.0(9) . .
N1 C1 N2 120.1(4) . .
N1 C1 N3 120.2(5) . .
N2 C1 N3 119.6(4) . .
N1 C2 H2A 109.1 . .
N1 C2 H2B 109.1 . .
N1 C2 C3 112.4(4) . .
H2A C2 H2B 107.9 . .
C3 C2 H2A 109.1 . .
C3 C2 H2B 109.1 . .
C4 C3 C2 105.4(5) . .
C4 C3 C8 110.6(6) . .
C4 C3 C9 109.9(6) . .
C8 C3 C2 111.6(5) . .
C8 C3 C9 110.3(5) . .
C9 C3 C2 108.9(5) . .
N3 C4 C3 113.4(5) . .
N3 C4 H4A 108.9 . .
N3 C4 H4B 108.9 . .
C3 C4 H4A 108.9 . .
C3 C4 H4B 108.9 . .
H4A C4 H4B 107.7 . .
N3 C5 H5A 109.1 . .
N3 C5 H5B 109.1 . .
N3 C5 C6 112.4(5) . .
H5A C5 H5B 107.9 . .
C6 C5 H5A 109.1 . .
C6 C5 H5B 109.1 . .
C5 C6 C7 105.7(5) . .
C5 C6 C10 111.6(6) . .
C5 C6 C11 110.0(5) . .
C7 C6 C10 110.6(5) . .
C7 C6 C11 109.7(6) . .
C10 C6 C11 109.2(6) . .
N2 C7 C6 112.0(5) . .
N2 C7 H7A 109.2 . .
N2 C7 H7B 109.2 . .
C6 C7 H7A 109.2 . .
C6 C7 H7B 109.2 . .
H7A C7 H7B 107.9 . .
C3 C8 H8A 109.5 . .
C3 C8 H8B 109.5 . .
C3 C8 H8C 109.5 . .
H8A C8 H8B 109.5 . .
H8A C8 H8C 109.5 . .
H8B C8 H8C 109.5 . .
C3 C9 H9A 109.5 . .
C3 C9 H9B 109.5 . .
C3 C9 H9C 109.5 . .
H9A C9 H9B 109.5 . .
H9A C9 H9C 109.5 . .
H9B C9 H9C 109.5 . .
C6 C10 H10A 109.5 . .
C6 C10 H10B 109.5 . .
C6 C10 H10C 109.5 . .
H10A C10 H10B 109.5 . .
H10A C10 H10C 109.5 . .
H10B C10 H10C 109.5 . .
C6 C11 H11A 109.5 . .
C6 C11 H11B 109.5 . .
C6 C11 H11C 109.5 . .
H11A C11 H11B 109.5 . .
H11A C11 H11C 109.5 . .
H11B C11 H11C 109.5 . .
N4 C12 W1 56.8(3) . .
N4 C12 N5 112.8(5) . .
N4 C12 N6 124.6(5) . .
N5 C12 W1 56.2(3) . .
N5 C12 N6 122.6(5) . .
N6 C12 W1 175.9(4) . .
N4 C13 H13A 108.9 . .
N4 C13 H13B 108.9 . .
N4 C13 C14 113.4(5) . .
H13A C13 H13B 107.7 . .
C14 C13 H13A 108.9 . .
C14 C13 H13B 108.9 . .
C13 C14 C19 108.9(5) . .
C13 C14 C20 111.1(6) . .
C13 C14 C19A 97.5(7) . .
C15 C14 C13 108.5(5) . .
C15 C14 C19 111.0(6) . .
C15 C14 C20 109.1(6) . .
C15 C14 C19A 61.1(10) . .
C15 C14 C20A 131(2) . .
C19 C14 C19A 153.5(9) . .
C20 C14 C19 108.4(6) . .
C20 C14 C19A 57.4(8) . .
C15A C14 C13 116.2(16) . .
C15A C14 C15 49.2(18) . .
C15A C14 C19 62.6(16) . .
C15A C14 C20 132.3(18) . .
C15A C14 C19A 108(2) . .
C15A C14 C20A 119(3) . .
C20A C14 C13 116(2) . .
C20A C14 C19 73.2(16) . .
C20A C14 C19A 93.0(11) . .
N6 C15 H15A 109.8 . .
N6 C15 H15B 109.8 . .
C14 C15 N6 109.3(6) . .
C14 C15 H15A 109.8 . .
C14 C15 H15B 109.8 . .
H15A C15 H15B 108.3 . .
N6 C16 H16A 108.9 . .
N6 C16 H16B 108.9 . .
H16A C16 H16B 107.8 . .
C17 C16 N6 113.2(7) . .
C17 C16 H16A 108.9 . .
C17 C16 H16B 108.9 . .
C14 C19 H19A 109.5 . .
C14 C19 H19B 109.5 . .
C14 C19 H19C 109.5 . .
C14 C20 H20A 109.5 . .
C14 C20 H20B 109.5 . .
C14 C20 H20C 109.5 . .
H20A C20 H20B 109.5 . .
H20A C20 H20C 109.5 . .
H20B C20 H20C 109.5 . .
H21A C21 H21B 109.5 . .
H21A C21 H21C 109.5 . .
H21B C21 H21C 109.5 . .
C17 C21 H21A 109.5 . .
C17 C21 H21B 109.5 . .
C17 C21 H21C 109.5 . .
N6 C15A H15C 110.1 . .
N6 C15A H15D 110.1 . .
C14 C15A N6 108.1(15) . .
C14 C15A H15C 110.1 . .
C14 C15A H15D 110.1 . .
H15C C15A H15D 108.4 . .
N6 C16A H16C 109.5 . .
N6 C16A H16D 109.5 . .
H16C C16A H16D 108.1 . .
C17 C16A N6 110.8(13) . .
C17 C16A H16C 109.5 . .
C17 C16A H16D 109.5 . .
C14 C19A H19D 109.5 . .
C14 C19A H19E 109.5 . .
C14 C19A H19F 109.5 . .
H19D C19A H19E 109.5 . .
H19D C19A H19F 109.5 . .
H19E C19A H19F 109.5 . .
C14 C20A H20D 109.5 . .
C14 C20A H20E 109.5 . .
C14 C20A H20F 109.5 . .
H20D C20A H20E 109.5 . .
H20D C20A H20F 109.5 . .
H20E C20A H20F 109.5 . .
H21D C21A H21E 109.5 . .
H21D C21A H21F 109.5 . .
H21E C21A H21F 109.5 . .
C17 C21A H21D 109.5 . .
C17 C21A H21E 109.5 . .
C17 C21A H21F 109.5 . .
C16 C17 C21 107.0(8) . .
C16 C17 C18 113.3(6) . .
C16 C17 C22 122.4(6) . .
C16A C17 C16 46.1(15) . .
C16A C17 C21 61.6(13) . .
C16A C17 C21A 88.2(16) . .
C16A C17 C18 114.2(19) . .
C16A C17 C22 134.6(16) . .
C21A C17 C21 143.0(11) . .
C18 C17 C21 102.4(6) . .
C18 C17 C21A 109.7(9) . .
C22 C17 C21 98.9(6) . .
C22 C17 C21A 87.3(5) . .
C22 C17 C18 109.8(7) . .
N5 C18 C17 113.6(5) . .
N5 C18 H18A 108.8 . .
N5 C18 H18B 108.8 . .
C17 C18 H18A 108.8 . .
C17 C18 H18B 108.8 . .
H18A C18 H18B 107.7 . .
C17 C22 H22A 109.5 . .
C17 C22 H22B 109.5 . .
C17 C22 H22C 109.5 . .
H22A C22 H22B 109.5 . .
H22A C22 H22C 109.5 . .
H22B C22 H22C 109.5 . .
W1 C23 W1 69.87(15) . 3_775
O1 C23 W1 124.1(4) . 3_775
O1 C23 W1 166.0(4) . .

loop_
_geom_bond_atom_site_label_1
_geom_bond_atom_site_label_2
_geom_bond_distance
_geom_bond_site_symmetry_2
W1 W1 2.4472(8) 3_775
W1 N1 2.139(4) .
W1 N2 2.128(4) 3_775
W1 N4 2.190(4) .
W1 N5 2.173(4) .
W1 C12 2.613(5) .
W1 C23 2.287(5) 3_775
W1 C23 1.960(5) .
N1 C1 1.342(6) .
N1 C2 1.466(7) .
N2 W1 2.128(4) 3_775
N2 C1 1.343(7) .
N2 C7 1.465(6) .
N3 C1 1.376(6) .
N3 C4 1.449(8) .
N3 C5 1.458(7) .
N4 C12 1.315(6) .
N4 C13 1.431(7) .
N5 C12 1.347(7) .
N5 C18 1.447(7) .
N6 C12 1.354(7) .
N6 C15 1.494(9) .
N6 C16 1.459(8) .
N6 C15A 1.528(19) .
N6 C16A 1.504(17) .
C2 H2A 0.9800 .
C2 H2B 0.9800 .
C2 C3 1.533(7) .
C3 C4 1.513(9) .
C3 C8 1.516(9) .
C3 C9 1.522(9) .
C4 H4A 0.9800 .
C4 H4B 0.9800 .
C5 H5A 0.9800 .
C5 H5B 0.9800 .
C5 C6 1.495(10) .
C6 C7 1.529(8) .
C6 C10 1.529(9) .
C6 C11 1.533(8) .
C7 H7A 0.9800 .
C7 H7B 0.9800 .
C8 H8A 0.9700 .
C8 H8B 0.9700 .
C8 H8C 0.9700 .
C9 H9A 0.9700 .
C9 H9B 0.9700 .
C9 H9C 0.9700 .
C10 H10A 0.9700 .
C10 H10B 0.9700 .
C10 H10C 0.9700 .
C11 H11A 0.9700 .
C11 H11B 0.9700 .
C11 H11C 0.9700 .
C13 H13A 0.9800 .
C13 H13B 0.9800 .
C13 C14 1.527(8) .
C14 C15 1.494(10) .
C14 C19 1.554(9) .
C14 C20 1.530(10) .
C14 C15A 1.481(19) .
C14 C19A 1.562(17) .
C14 C20A 1.52(2) .
C15 H15A 0.9800 .
C15 H15B 0.9800 .
C16 H16A 0.9800 .
C16 H16B 0.9800 .
C16 C17 1.422(11) .
C19 H19A 0.9700 .
C19 H19B 0.9700 .
C19 H19C 0.9700 .
C20 H20A 0.9700 .
C20 H20B 0.9700 .
C20 H20C 0.9700 .
C21 H21A 0.9700 .
C21 H21B 0.9700 .
C21 H21C 0.9700 .
C21 C17 1.664(10) .
C15A H15C 0.9800 .
C15A H15D 0.9800 .
C16A H16C 0.9800 .
C16A H16D 0.9800 .
C16A C17 1.416(18) .
C19A H19D 0.9700 .
C19A H19E 0.9700 .
C19A H19F 0.9700 .
C20A H20D 0.9700 .
C20A H20E 0.9700 .
C20A H20F 0.9700 .
C21A H21D 0.9700 .
C21A H21E 0.9700 .
C21A H21F 0.9700 .
C21A C17 1.650(8) .
C17 C18 1.539(9) .
C17 C22 1.521(10) .
C18 H18A 0.9800 .
C18 H18B 0.9800 .
C22 H22A 0.9700 .
C22 H22B 0.9700 .
C22 H22C 0.9700 .
C23 W1 2.287(5) 3_775
C23 O1 1.184(6) .

loop_
_geom_torsion_atom_site_label_1
_geom_torsion_atom_site_label_2
_geom_torsion_atom_site_label_3
_geom_torsion_atom_site_label_4
_geom_torsion
_geom_torsion_site_symmetry_1
_geom_torsion_site_symmetry_4
W1 W1 N1 C1 -7.4(4) 3_775 .
W1 W1 N1 C2 170.5(4) 3_775 .
W1 W1 N4 C12 -176.4(2) 3_775 .
W1 W1 N4 C13 -7.2(7) 3_775 .
W1 W1 N5 C12 176.3(2) 3_775 .
W1 W1 N5 C18 7.0(9) 3_775 .
W1 W1 C23 O1 177.0(17) 3_775 .
W1 N1 C1 N2 4.9(7) . .
W1 N1 C1 N3 -175.8(4) . .
W1 N1 C2 C3 137.6(4) . .
W1 N2 C1 N1 1.7(7) 3_775 .
W1 N2 C1 N3 -177.6(4) 3_775 .
W1 N2 C7 C6 140.3(4) 3_775 .
W1 N4 C12 N5 -4.9(5) . .
W1 N4 C12 N6 175.3(5) . .
W1 N4 C13 C14 172.2(4) . .
W1 N5 C12 N4 4.9(5) . .
W1 N5 C12 N6 -175.3(5) . .
W1 N5 C18 C17 -179.5(5) . .
N1 W1 N4 C12 -89.2(3) . .
N1 W1 N4 C13 80.0(6) . .
N1 W1 N5 C12 85.7(3) . .
N1 W1 N5 C18 -83.7(7) . .
N1 W1 C12 N4 90.7(3) . .
N1 W1 C12 N5 -94.8(3) . .
N1 W1 C23 W1 -87.88(13) . 3_775
N1 W1 C23 O1 89.1(17) . .
N1 C2 C3 C4 60.8(6) . .
N1 C2 C3 C8 -59.3(7) . .
N1 C2 C3 C9 178.6(5) . .
N2 W1 N4 C12 97.2(3) 3_775 .
N2 W1 N4 C13 -93.6(6) 3_775 .
N2 W1 N5 C12 -90.8(3) 3_775 .
N2 W1 N5 C18 99.9(7) 3_775 .
N2 W1 C12 N4 -83.6(3) 3_775 .
N2 W1 C12 N5 91.0(3) 3_775 .
N2 W1 C23 W1 86.49(14) 3_775 3_775
N2 W1 C23 O1 -96.5(17) 3_775 .
N3 C5 C6 C7 -45.9(7) . .
N3 C5 C6 C10 74.3(7) . .
N3 C5 C6 C11 -164.3(6) . .
N4 W1 N1 C1 -150.3(4) . .
N4 W1 N1 C2 27.6(4) . .
N4 W1 N5 C12 -3.1(3) . .
N4 W1 N5 C18 -172.5(8) . .
N4 W1 C12 N5 174.6(5) . .
N4 W1 C23 W1 -178.7(3) . 3_775
N4 W1 C23 O1 -1.7(19) . .
N4 C13 C14 C15 47.7(7) . .
N4 C13 C14 C19 -73.2(7) . .
N4 C13 C14 C20 167.6(6) . .
N4 C13 C14 C15A -5(2) . .
N4 C13 C14 C19A 109.7(9) . .
N4 C13 C14 C20A -153.2(14) . .
N5 W1 N1 C1 148.6(4) . .
N5 W1 N1 C2 -33.5(4) . .
N5 W1 N4 C12 3.2(3) . .
N5 W1 N4 C13 172.4(7) . .
N5 W1 C12 N4 -174.6(5) . .
N5 W1 C23 W1 179.98(14) . 3_775
N5 W1 C23 O1 -3.0(17) . .
N6 C16 C17 C21 -64.4(8) . .
N6 C16 C17 C16A -54(2) . .
N6 C16 C17 C21A 142.2(13) . .
N6 C16 C17 C18 47.7(10) . .
N6 C16 C17 C22 -177.0(7) . .
N6 C16A C17 C16 50.6(16) . .
N6 C16A C17 C21 -141(4) . .
N6 C16A C17 C21A 62(3) . .
N6 C16A C17 C18 -49(3) . .
N6 C16A C17 C22 146.1(16) . .
C1 N1 C2 C3 -44.5(7) . .
C1 N2 C7 C6 -41.8(7) . .
C1 N3 C4 C3 8.2(9) . .
C1 N3 C5 C6 12.8(9) . .
C2 N1 C1 N2 -173.1(5) . .
C2 N1 C1 N3 6.2(7) . .
C2 C3 C4 N3 -42.0(7) . .
C4 N3 C1 N1 12.8(8) . .
C4 N3 C1 N2 -167.9(5) . .
C4 N3 C5 C6 -168.3(6) . .
C5 N3 C1 N1 -168.4(6) . .
C5 N3 C1 N2 10.9(8) . .
C5 N3 C4 C3 -170.8(6) . .
C5 C6 C7 N2 61.4(6) . .
C7 N2 C1 N1 -176.2(4) . .
C7 N2 C1 N3 4.5(7) . .
C8 C3 C4 N3 78.8(6) . .
C9 C3 C4 N3 -159.2(5) . .
C10 C6 C7 N2 -59.5(7) . .
C11 C6 C7 N2 180.0(5) . .
C12 W1 N1 C1 179.5(4) . .
C12 W1 N1 C2 -2.6(4) . .
C12 W1 N4 C13 169.2(8) . .
C12 W1 N5 C18 -169.3(9) . .
C12 W1 C23 W1 -177.66(15) . 3_775
C12 W1 C23 O1 -0.7(18) . .
C12 N4 C13 C14 -20.4(7) . .
C12 N5 C18 C17 13.0(8) . .
C12 N6 C15 C14 41.6(8) . .
C12 N6 C16 C17 -38.1(10) . .
C12 N6 C15A C14 -58(3) . .
C12 N6 C16A C17 59(3) . .
C13 N4 C12 W1 -172.9(5) . .
C13 N4 C12 N5 -177.8(5) . .
C13 N4 C12 N6 2.4(8) . .
C13 C14 C15 N6 -57.0(7) . .
C13 C14 C15A N6 43(4) . .
C15 N6 C12 N4 -13.5(9) . .
C15 N6 C12 N5 166.7(6) . .
C15 N6 C16 C17 170.2(6) . .
C15 N6 C15A C14 50.8(19) . .
C15 N6 C16A C17 -143.9(19) . .
C15 C14 C15A N6 -49.9(19) . .
C16 N6 C12 N4 -165.7(6) . .
C16 N6 C12 N5 14.5(9) . .
C16 N6 C15 C14 -166.1(6) . .
C16 N6 C15A C14 148.3(18) . .
C16 N6 C16A C17 -51.3(16) . .
C16 C17 C18 N5 -36.0(9) . .
C19 C14 C15 N6 62.6(7) . .
C19 C14 C15A N6 141(4) . .
C20 C14 C15 N6 -178.1(6) . .
C20 C14 C15A N6 -128.3(19) . .
C21 C17 C18 N5 78.8(7) . .
C15A N6 C12 N4 38.6(15) . .
C15A N6 C12 N5 -141.2(15) . .
C15A N6 C15 C14 -51(2) . .
C15A N6 C16 C17 113(2) . .
C15A N6 C16A C17 174(3) . .
C15A C14 C15 N6 52(2) . .
C16A N6 C12 N4 146.4(11) . .
C16A N6 C12 N5 -33.4(12) . .
C16A N6 C15 C14 -114(2) . .
C16A N6 C16 C17 52(2) . .
C16A N6 C15A C14 -174(3) . .
C16A C17 C18 N5 14.6(16) . .
C19A C14 C15 N6 -145.4(9) . .
C19A C14 C15A N6 -66(3) . .
C20A C14 C15 N6 148(3) . .
C20A C14 C15A N6 -171(2) . .
C21A C17 C18 N5 -82.5(9) . .
C18 N5 C12 W1 172.9(6) . .
C18 N5 C12 N4 177.8(5) . .
C18 N5 C12 N6 -2.4(9) . .
C22 C17 C18 N5 -176.9(6) . .
C23 W1 N1 C1 -56.2(4) 3_775 .
C23 W1 N1 C1 53.9(4) . .
C23 W1 N1 C2 121.7(4) 3_775 .
C23 W1 N1 C2 -128.2(4) . .
C23 W1 N4 C12 -177.1(3) 3_775 .
C23 W1 N4 C12 1.7(6) . .
C23 W1 N4 C13 -7.9(6) 3_775 .
C23 W1 N4 C13 170.9(6) . .
C23 W1 N5 C12 -3.8(6) 3_775 .
C23 W1 N5 C12 176.3(3) . .
C23 W1 N5 C18 6.9(7) . .
C23 W1 N5 C18 -173.1(6) 3_775 .
C23 W1 C12 N4 3.5(4) 3_775 .
C23 W1 C12 N4 -179.1(3) . .
C23 W1 C12 N5 178.1(3) 3_775 .
C23 W1 C12 N5 -4.6(4) . .
C23 W1 C23 W1 0.0 3_775 3_775
C23 W1 C23 O1 177.0(17) 3_775 .
